data_7235127
loop_
_publ_author_name
'N. A. Artiukhova'
'G. V. Romanenko'
'A. S. Bogomyakov'
'I. Yu. Barskaya'
'S. L. Veber'
'M. V. Fedin'
'K. Yu. Maryunina'
'K. Inoue'
'V. I. Ovcharenko'

_publ_section_title
;
 Cu(ii) complex with nitronyl nitroxide whose paramagnetism is suppressed
 by temperature decrease and/or pressure increase
;
_journal_name_full 'Journal of Materials Chemistry C'
_journal_page_first 11157
_journal_page_last 11163
_journal_paper_doi 10.1039/C6TC03216H
_journal_volume 4
_journal_year 2016
_chemical_formula_sum 'C26 H25 Cu F12 N4 O6'
_chemical_formula_weight 781.04
_space_group_crystal_system monoclinic
_space_group_IT_number 14
_space_group_name_Hall '-P 2yn'
_space_group_name_H-M_alt 'P 1 21/n 1'
_atom_sites_solution_hydrogens geom
_cell_angle_alpha 90
_cell_angle_beta 111.173(19)
_cell_angle_gamma 90
_cell_formula_units_Z 4
_cell_length_a 13.113(6)
_cell_length_b 15.597(7)
_cell_length_c 16.766(8)
_cell_measurement_reflns_used 3605
_cell_measurement_temperature 296(2)
_cell_measurement_theta_max 22.70
_cell_measurement_theta_min 2.85
_cell_volume 3198(3)
_computing_cell_refinement 'Bruker SAINT'
_computing_data_collection 'Bruker APEX2'
_computing_data_reduction 'Bruker SAINT'
_computing_molecular_graphics 'Bruker SHELXTL'
_computing_publication_material 'Bruker SHELXTL'
_computing_structure_refinement 'SHELXL-2014/6 (Sheldrick, 2014)'
_computing_structure_solution 'SHELXS-97 (Sheldrick, 2008)'
_diffrn_ambient_temperature 296(2)
_diffrn_measured_fraction_theta_full 0.998
_diffrn_measured_fraction_theta_max 0.992
_diffrn_measurement_device_type 'Bruker APEX-II CCD'
_diffrn_measurement_method '\f and \w scans'
_diffrn_radiation_type MoK\a
_diffrn_radiation_wavelength 0.71073
_diffrn_reflns_av_R_equivalents 0.0416
_diffrn_reflns_av_unetI/netI 0.0636
_diffrn_reflns_Laue_measured_fraction_full 0.998
_diffrn_reflns_Laue_measured_fraction_max 0.992
_diffrn_reflns_limit_h_max 17
_diffrn_reflns_limit_h_min -14
_diffrn_reflns_limit_k_max 20
_diffrn_reflns_limit_k_min -20
_diffrn_reflns_limit_l_max 22
_diffrn_reflns_limit_l_min -22
_diffrn_reflns_number 20570
_diffrn_reflns_point_group_measured_fraction_full 0.998
_diffrn_reflns_point_group_measured_fraction_max 0.992
_diffrn_reflns_theta_full 25.242
_diffrn_reflns_theta_max 28.334
_diffrn_reflns_theta_min 2.116
_exptl_absorpt_coefficient_mu 0.799
_exptl_absorpt_correction_type none
_exptl_crystal_colour 'dark green-blue'
_exptl_crystal_density_diffrn 1.622
_exptl_crystal_description bulk
_exptl_crystal_F_000 1576
_exptl_crystal_preparation 'Magnetic properties'
_exptl_crystal_size_max 0.22
_exptl_crystal_size_mid 0.16
_exptl_crystal_size_min 0.12
_refine_diff_density_max 0.345
_refine_diff_density_min -0.308
_refine_diff_density_rms 0.053
_refine_ls_extinction_coef .
_refine_ls_extinction_method none
_refine_ls_goodness_of_fit_ref 1.004
_refine_ls_hydrogen_treatment constr
_refine_ls_matrix_type full
_refine_ls_number_parameters 523
_refine_ls_number_reflns 7920
_refine_ls_number_restraints 0
_refine_ls_restrained_S_all 1.004
_refine_ls_R_factor_all 0.1081
_refine_ls_R_factor_gt 0.0495
_refine_ls_shift/su_max 0.001
_refine_ls_shift/su_mean 0.000
_refine_ls_structure_factor_coef Fsqd
_refine_ls_weighting_details 'w=1/[\s^2^(Fo^2^)+(0.0639P)^2^+0.1810P] where P=(Fo^2^+2Fc^2^)/3'
_refine_ls_weighting_scheme calc
_refine_ls_wR_factor_gt 0.1164
_refine_ls_wR_factor_ref 0.1391
_reflns_Friedel_coverage 0.000
_reflns_Friedel_fraction_full .
_reflns_Friedel_fraction_max .
_reflns_number_gt 4391
_reflns_number_total 7920
_reflns_threshold_expression 'I > 2\s(I)'
_cod_data_source_file J-Mater-Chem-C-2016-4-11157.cif
_cod_data_source_block 78
_cod_original_sg_symbol_H-M 'P 21/n'
_cod_database_code 7235127
_shelx_space_group_comment
; 
The symmetry employed for this shelxl refinement is uniquely defined 
by the following loop, which should always be used as a source of 
symmetry information in preference to the above space-group names. 
They are only intended as comments. 
;
_shelxl_version_number 2014/6

loop_
_space_group_symop_operation_xyz
'x, y, z'
'-x+1/2, y+1/2, -z+1/2'
'-x, -y, -z'
'x-1/2, -y-1/2, z-1/2'

loop_
_atom_site_label
_atom_site_type_symbol
_atom_site_fract_x
_atom_site_fract_y
_atom_site_fract_z
_atom_site_U_iso_or_equiv
_atom_site_adp_type
_atom_site_occupancy
_atom_site_site_symmetry_order
_atom_site_calc_flag
_atom_site_refinement_flags_posn
_atom_site_refinement_flags_adp
_atom_site_refinement_flags_occupancy
_atom_site_disorder_assembly
_atom_site_disorder_group
Cu1 Cu 0.82084(3) 0.56369(2) 0.69580(2) 0.04671(14) Uani 1 1 d . . . . .
N4R N 0.7388(2) 0.44348(15) 0.72987(16) 0.0504(6) Uani 1 1 d . . . . .
N3R N 0.7191(2) 0.36414(14) 0.69443(15) 0.0476(6) Uani 1 1 d . . . . .
C1 C 0.6417(4) 0.5522(3) 0.4289(2) 0.0661(9) Uani 1 1 d . . . . .
F1 F 0.6613(15) 0.6172(8) 0.3878(6) 0.136(4) Uani 0.5 1 d . . P A 1
F2 F 0.5398(9) 0.5371(9) 0.3904(8) 0.114(5) Uani 0.5 1 d . . P A 1
F3 F 0.6924(14) 0.4873(12) 0.4152(7) 0.183(8) Uani 0.5 1 d . . P A 1
F1A F 0.7196(9) 0.5725(9) 0.4028(6) 0.100(3) Uani 0.5 1 d . . P A 2
F2A F 0.6390(11) 0.4693(5) 0.4223(7) 0.108(4) Uani 0.5 1 d . . P A 2
F3A F 0.5523(12) 0.5815(13) 0.3780(7) 0.167(8) Uani 0.5 1 d . . P A 2
C2 C 0.6697(3) 0.57504(18) 0.52362(19) 0.0472(7) Uani 1 1 d . . . . .
C3 C 0.5948(3) 0.6213(2) 0.5451(2) 0.0578(8) Uani 1 1 d . . . . .
H3A H 0.5287 0.6355 0.5024 0.069 Uiso 1 1 calc R U . . .
C4 C 0.6136(3) 0.64761(18) 0.6278(2) 0.0481(7) Uani 1 1 d . . . . .
C5 C 0.5272(4) 0.7020(3) 0.6455(3) 0.0651(9) Uani 1 1 d . . . . .
F4 F 0.5173(19) 0.6684(14) 0.7163(15) 0.111(7) Uani 0.5 1 d . . P B 1
F5 F 0.5658(17) 0.7880(14) 0.6614(12) 0.076(3) Uani 0.5 1 d . . P B 1
F6 F 0.438(2) 0.7002(17) 0.5863(18) 0.110(7) Uani 0.5 1 d . . P B 1
F5A F 0.5579(18) 0.7737(15) 0.6681(14) 0.106(7) Uani 0.5 1 d . . P B 2
F6A F 0.4296(16) 0.7124(14) 0.5763(16) 0.070(3) Uani 0.5 1 d . . P B 2
F4A F 0.4940(18) 0.6733(10) 0.7060(12) 0.071(3) Uani 0.5 1 d . . P B 2
O1 O 0.76135(18) 0.54851(12) 0.57171(13) 0.0514(5) Uani 1 1 d . . . . .
O2 O 0.69574(18) 0.63405(12) 0.69276(13) 0.0523(5) Uani 1 1 d . . . . .
O3 O 0.94766(18) 0.49546(12) 0.70023(13) 0.0509(5) Uani 1 1 d . . . . .
O4 O 0.88663(18) 0.59533(12) 0.81617(13) 0.0495(5) Uani 1 1 d . . . . .
C6 C 1.1157(4) 0.4256(3) 0.7545(3) 0.0754(11) Uani 1 1 d . . . . .
F8A F 1.1714(13) 0.4607(8) 0.7209(13) 0.124(4) Uani 0.5 1 d . . P C 1
F7A F 1.0678(7) 0.3595(7) 0.7111(9) 0.104(2) Uani 0.5 1 d . . P C 1
F9A F 1.1792(13) 0.3932(13) 0.8254(6) 0.138(5) Uani 0.5 1 d . . P C 1
F7 F 1.123(2) 0.3549(8) 0.791(2) 0.214(12) Uani 0.5 1 d . . P C 2
F8 F 1.1035(13) 0.4136(14) 0.6720(5) 0.150(5) Uani 0.5 1 d . . P C 2
F9 F 1.2153(8) 0.4589(11) 0.7805(16) 0.158(7) Uani 0.5 1 d . . P C 2
C7 C 1.0295(3) 0.48517(18) 0.7656(2) 0.0510(8) Uani 1 1 d . . . . .
C8 C 1.0527(3) 0.5204(2) 0.8466(2) 0.0642(9) Uani 1 1 d . . . . .
H8A H 1.1188 0.5075 0.8899 0.077 Uiso 1 1 calc R U . . .
C9 C 0.9802(3) 0.57395(19) 0.8640(2) 0.0522(8) Uani 1 1 d . . . . .
C10 C 1.0147(4) 0.6150(3) 0.9520(3) 0.0768(11) Uani 1 1 d . . . . .
F10 F 1.0302(3) 0.69772(16) 0.94565(17) 0.1220(10) Uani 1 1 d . . . . .
F11 F 1.1034(3) 0.5842(2) 1.00772(17) 0.1371(12) Uani 1 1 d . . . . .
F12 F 0.9371(3) 0.60807(18) 0.98500(15) 0.1156(9) Uani 1 1 d . . . . .
N1R N 0.5802(2) 0.25199(15) 0.86798(17) 0.0530(7) Uani 1 1 d . . . . .
O1R O 0.5747(2) 0.19069(13) 0.81472(15) 0.0645(6) Uani 1 1 d . . . . .
N2R N 0.6076(2) 0.37799(16) 0.92827(17) 0.0607(7) Uani 1 1 d . . . . .
O2R O 0.6374(2) 0.45549(15) 0.94420(17) 0.0863(9) Uani 1 1 d . . . . .
C5R C 0.7054(3) 0.44034(18) 0.79522(19) 0.0519(8) Uani 1 1 d . . . . .
H5RA H 0.7098 0.4861 0.8319 0.062 Uiso 1 1 calc R U . . .
C6R C 0.6728(2) 0.31316(18) 0.73583(19) 0.0490(7) Uani 1 1 d . . . . .
H6RA H 0.6515 0.2565 0.7222 0.059 Uiso 1 1 calc R U . . .
C7R C 0.6626(2) 0.35982(17) 0.80250(18) 0.0461(7) Uani 1 1 d . . . . .
C8R C 0.6183(2) 0.33031(18) 0.8645(2) 0.0496(7) Uani 1 1 d . . . . .
C16R C 0.5184(3) 0.2490(2) 0.9280(2) 0.0615(9) Uani 1 1 d . . . . .
C15R C 0.5743(3) 0.3230(2) 0.9878(2) 0.0668(10) Uani 1 1 d . . . . .
C13R C 0.5243(3) 0.1601(2) 0.9686(3) 0.0837(13) Uani 1 1 d . . . . .
H13A H 0.5751 0.1238 0.9542 0.100 Uiso 1 1 calc R U . . .
H13B H 0.5490 0.1650 1.0304 0.100 Uiso 1 1 calc R U . . .
C14R C 0.5026(4) 0.3743(3) 1.0268(3) 0.1000(16) Uani 1 1 d . . . . .
H14A H 0.4720 0.4247 0.9926 0.120 Uiso 1 1 calc R U . . .
H14B H 0.4432 0.3390 1.0300 0.120 Uiso 1 1 calc R U . . .
C11R C 0.3378(5) 0.1870(5) 0.8897(4) 0.142(2) Uani 1 1 d . . . . .
H11A H 0.2944 0.2046 0.9230 0.170 Uiso 1 1 calc R U . . .
H11B H 0.2890 0.1632 0.8360 0.170 Uiso 1 1 calc R U . . .
C12R C 0.4167(6) 0.1242(4) 0.9356(6) 0.170(3) Uani 1 1 d . . . . .
H12A H 0.4154 0.0768 0.8979 0.205 Uiso 1 1 calc R U . . .
H12B H 0.3977 0.1021 0.9825 0.205 Uiso 1 1 calc R U . . .
C10R C 0.3968(3) 0.2608(3) 0.8734(3) 0.0902(13) Uani 1 1 d . . . . .
H10A H 0.3696 0.3136 0.8890 0.108 Uiso 1 1 calc R U . . .
H10B H 0.3869 0.2636 0.8133 0.108 Uiso 1 1 calc R U . . .
C19R C 0.5785(8) 0.3995(5) 1.1150(4) 0.175(3) Uani 1 1 d . . . . .
H19A H 0.6109 0.4552 1.1136 0.209 Uiso 1 1 calc R U . . .
H19B H 0.5393 0.4022 1.1541 0.209 Uiso 1 1 calc R U . . .
C18R C 0.6618(9) 0.3342(5) 1.1414(4) 0.196(4) Uani 1 1 d . . . . .
H18A H 0.6391 0.2879 1.1700 0.235 Uiso 1 1 calc R U . . .
H18B H 0.7296 0.3580 1.1808 0.235 Uiso 1 1 calc R U . . .
C17R C 0.6777(4) 0.3016(3) 1.0635(3) 0.1026(15) Uani 1 1 d . . . . .
H17A H 0.6895 0.2401 1.0676 0.123 Uiso 1 1 calc R U . . .
H17B H 0.7407 0.3288 1.0569 0.123 Uiso 1 1 calc R U . . .
C1R C 0.7466(4) 0.3438(2) 0.6192(2) 0.0735(11) Uani 1 1 d . . . . .
H1RA H 0.6845 0.3585 0.5683 0.088 Uiso 1 1 calc R U . . .
H1RB H 0.8073 0.3799 0.6201 0.088 Uiso 1 1 calc R U . . .
C2R C 0.7754(5) 0.2565(3) 0.6122(3) 0.1118(18) Uani 1 1 d . . . . .
H2RA H 0.7920 0.2495 0.5612 0.168 Uiso 1 1 calc R U . . .
H2RB H 0.8383 0.2414 0.6612 0.168 Uiso 1 1 calc R U . . .
H2RC H 0.7153 0.2199 0.6093 0.168 Uiso 1 1 calc R U . . .

loop_
_atom_site_aniso_label
_atom_site_aniso_U_11
_atom_site_aniso_U_22
_atom_site_aniso_U_33
_atom_site_aniso_U_23
_atom_site_aniso_U_13
_atom_site_aniso_U_12
Cu1 0.0479(2) 0.0482(2) 0.0455(2) 0.00131(17) 0.01867(19) 0.00795(17)
N4R 0.0620(17) 0.0445(14) 0.0508(15) -0.0008(12) 0.0276(14) -0.0027(12)
N3R 0.0590(16) 0.0434(13) 0.0452(14) 0.0015(11) 0.0246(13) 0.0020(12)
C1 0.068(3) 0.074(3) 0.054(2) 0.000(2) 0.019(2) 0.005(2)
F1 0.226(15) 0.123(7) 0.067(5) 0.000(5) 0.064(9) -0.065(7)
F2 0.079(7) 0.182(11) 0.062(6) -0.027(6) 0.003(5) -0.038(9)
F3 0.183(13) 0.259(19) 0.071(6) -0.050(11) 0.002(7) 0.150(12)
F1A 0.114(6) 0.142(8) 0.066(4) -0.022(6) 0.057(5) -0.036(6)
F2A 0.174(13) 0.063(4) 0.079(4) -0.028(4) 0.036(7) -0.021(7)
F3A 0.149(13) 0.279(17) 0.046(4) 0.012(9) 0.004(7) 0.156(13)
C2 0.049(2) 0.0450(16) 0.0472(18) 0.0054(13) 0.0175(16) -0.0037(14)
C3 0.051(2) 0.066(2) 0.053(2) 0.0080(16) 0.0148(17) 0.0119(16)
C4 0.0466(19) 0.0439(16) 0.056(2) 0.0067(15) 0.0213(17) 0.0045(14)
C5 0.053(3) 0.078(3) 0.064(3) 0.000(2) 0.021(2) 0.012(2)
F4 0.066(8) 0.183(12) 0.096(8) 0.022(6) 0.042(6) 0.052(5)
F5 0.079(6) 0.044(5) 0.096(6) -0.008(4) 0.023(5) -0.001(3)
F6 0.065(7) 0.154(15) 0.100(12) -0.008(9) 0.018(7) 0.057(7)
F5A 0.084(7) 0.066(10) 0.176(13) -0.025(8) 0.055(7) 0.019(7)
F6A 0.041(6) 0.088(5) 0.069(5) 0.001(4) 0.005(4) 0.017(5)
F4A 0.064(8) 0.094(6) 0.071(5) 0.017(4) 0.043(6) 0.025(5)
O1 0.0517(14) 0.0555(12) 0.0483(12) 0.0036(10) 0.0194(11) 0.0091(10)
O2 0.0505(14) 0.0545(12) 0.0528(13) 0.0018(10) 0.0198(12) 0.0103(10)
O3 0.0520(14) 0.0495(12) 0.0534(13) -0.0018(10) 0.0217(12) 0.0059(10)
O4 0.0541(14) 0.0481(11) 0.0479(12) -0.0029(10) 0.0206(12) 0.0008(10)
C6 0.067(3) 0.075(3) 0.083(3) -0.008(3) 0.025(3) 0.015(2)
F8A 0.100(8) 0.139(8) 0.177(11) 0.019(8) 0.104(8) 0.016(6)
F7A 0.111(5) 0.071(4) 0.132(7) -0.021(4) 0.047(6) 0.034(4)
F9A 0.114(9) 0.182(13) 0.108(5) 0.045(7) 0.026(6) 0.108(9)
F7 0.237(19) 0.081(6) 0.44(3) 0.126(13) 0.26(2) 0.094(9)
F8 0.128(8) 0.234(13) 0.082(5) -0.035(7) 0.030(6) 0.099(8)
F9 0.053(5) 0.173(11) 0.239(15) -0.115(12) 0.040(7) 0.004(5)
C7 0.052(2) 0.0416(17) 0.060(2) 0.0025(15) 0.0198(19) 0.0044(14)
C8 0.055(2) 0.070(2) 0.057(2) 0.0012(18) 0.0077(18) 0.0164(18)
C9 0.061(2) 0.0440(17) 0.0502(19) 0.0005(14) 0.0184(18) -0.0036(16)
C10 0.083(3) 0.079(3) 0.056(2) -0.011(2) 0.011(2) 0.005(2)
F10 0.170(3) 0.0775(17) 0.109(2) -0.0411(15) 0.038(2) -0.0292(17)
F11 0.132(3) 0.167(3) 0.0677(17) -0.0352(17) -0.0179(18) 0.045(2)
F12 0.140(2) 0.149(2) 0.0714(15) -0.0281(16) 0.0548(17) -0.0118(19)
N1R 0.0578(17) 0.0437(14) 0.0687(18) 0.0047(13) 0.0364(15) 0.0032(12)
O1R 0.0819(17) 0.0432(12) 0.0835(16) -0.0038(11) 0.0481(15) -0.0008(11)
N2R 0.074(2) 0.0551(17) 0.0682(18) -0.0044(14) 0.0444(17) -0.0053(14)
O2R 0.132(3) 0.0567(15) 0.101(2) -0.0218(13) 0.080(2) -0.0206(15)
C5R 0.062(2) 0.0469(17) 0.0539(19) -0.0069(15) 0.0290(17) -0.0018(15)
C6R 0.059(2) 0.0368(15) 0.0552(19) 0.0025(13) 0.0253(17) 0.0001(14)
C7R 0.0499(19) 0.0404(15) 0.0514(18) 0.0025(14) 0.0225(16) 0.0007(13)
C8R 0.0497(19) 0.0461(17) 0.062(2) 0.0029(14) 0.0307(17) 0.0016(14)
C16R 0.066(2) 0.0539(19) 0.083(2) 0.0083(18) 0.049(2) 0.0055(16)
C15R 0.083(3) 0.065(2) 0.075(2) 0.0055(19) 0.056(2) -0.0001(19)
C13R 0.109(3) 0.066(2) 0.105(3) 0.020(2) 0.074(3) 0.004(2)
C14R 0.145(4) 0.078(3) 0.127(4) -0.013(3) 0.109(4) -0.011(3)
C11R 0.109(5) 0.181(6) 0.123(5) -0.001(4) 0.027(4) -0.065(5)
C12R 0.135(6) 0.101(4) 0.307(10) 0.019(5) 0.119(7) -0.039(4)
C10R 0.058(3) 0.105(3) 0.121(4) -0.001(3) 0.048(3) 0.001(2)
C19R 0.315(11) 0.154(6) 0.100(5) -0.018(4) 0.129(7) -0.010(7)
C18R 0.353(13) 0.121(5) 0.097(5) -0.016(4) 0.062(7) 0.002(7)
C17R 0.113(4) 0.121(4) 0.075(3) 0.013(3) 0.035(3) -0.020(3)
C1R 0.114(3) 0.063(2) 0.056(2) -0.0045(17) 0.046(2) -0.004(2)
C2R 0.186(5) 0.089(3) 0.098(3) 0.009(3) 0.096(4) 0.041(3)

loop_
_atom_type_symbol
_atom_type_description
_atom_type_scat_dispersion_real
_atom_type_scat_dispersion_imag
_atom_type_scat_source
C C 0.0033 0.0016 'International Tables Vol C Tables 4.2.6.8 and 6.1.1.4'
H H 0.0000 0.0000 'International Tables Vol C Tables 4.2.6.8 and 6.1.1.4'
N N 0.0061 0.0033 'International Tables Vol C Tables 4.2.6.8 and 6.1.1.4'
O O 0.0106 0.0060 'International Tables Vol C Tables 4.2.6.8 and 6.1.1.4'
F F 0.0171 0.0103 'International Tables Vol C Tables 4.2.6.8 and 6.1.1.4'
Cu Cu 0.3201 1.2651 'International Tables Vol C Tables 4.2.6.8 and 6.1.1.4'

loop_
_geom_angle_atom_site_label_1
_geom_angle_atom_site_label_2
_geom_angle_atom_site_label_3
_geom_angle
_geom_angle_site_symmetry_1
_geom_angle_site_symmetry_3
O4 Cu1 O3 92.65(9) . .
O4 Cu1 O1 171.68(8) . .
O3 Cu1 O1 88.94(9) . .
O4 Cu1 O2 86.47(9) . .
O3 Cu1 O2 178.78(10) . .
O1 Cu1 O2 91.81(9) . .
O4 Cu1 N4R 91.19(9) . .
O3 Cu1 N4R 90.82(9) . .
O1 Cu1 N4R 96.96(9) . .
O2 Cu1 N4R 90.05(9) . .
O4 Cu1 O1R 79.64(8) . 2_656
O3 Cu1 O1R 87.30(8) . 2_656
O1 Cu1 O1R 92.29(8) . 2_656
O2 Cu1 O1R 91.71(8) . 2_656
N4R Cu1 O1R 170.53(9) . 2_656
C5R N4R N3R 105.2(2) . .
C5R N4R Cu1 123.62(19) . .
N3R N4R Cu1 131.15(16) . .
C6R N3R N4R 111.5(2) . .
C6R N3R C1R 128.1(3) . .
N4R N3R C1R 120.4(2) . .
F2 C1 F3 106.3(10) . .
F3A C1 F1A 109.8(8) . .
F3A C1 F2A 108.3(10) . .
F1A C1 F2A 102.5(6) . .
F2 C1 F1 104.2(8) . .
F3 C1 F1 107.8(8) . .
F3A C1 C2 115.6(6) . .
F2 C1 C2 112.4(6) . .
F3 C1 C2 115.1(6) . .
F1A C1 C2 111.8(5) . .
F2A C1 C2 108.0(6) . .
F1 C1 C2 110.3(5) . .
O1 C2 C3 128.2(3) . .
O1 C2 C1 113.8(3) . .
C3 C2 C1 117.9(3) . .
O1 C2 Cu1 34.31(13) . .
C3 C2 Cu1 93.9(2) . .
C1 C2 Cu1 148.1(2) . .
C2 C3 C4 122.5(3) . .
C2 C3 Cu1 61.27(19) . .
C4 C3 Cu1 61.30(18) . .
O2 C4 C3 127.9(3) . .
O2 C4 C5 113.1(3) . .
C3 C4 C5 119.0(3) . .
O2 C4 Cu1 34.28(12) . .
C3 C4 Cu1 93.65(19) . .
C5 C4 Cu1 147.3(3) . .
F5A C5 F4A 103.9(13) . .
F6 C5 F4 109.7(16) . .
F5A C5 F6A 104.8(15) . .
F4A C5 F6A 102.7(13) . .
F6 C5 F5 110.0(15) . .
F4 C5 F5 110.1(12) . .
F5A C5 C4 113.0(10) . .
F6 C5 C4 112.6(13) . .
F4A C5 C4 115.8(9) . .
F4 C5 C4 105.7(10) . .
F6A C5 C4 115.2(10) . .
F5 C5 C4 108.8(9) . .
C2 O1 Cu1 124.54(18) . .
C4 O2 Cu1 124.79(18) . .
C7 O3 Cu1 123.99(18) . .
C9 O4 Cu1 124.29(19) . .
F8A C6 F9A 108.1(8) . .
F8A C6 F7A 110.8(8) . .
F9A C6 F7A 103.2(8) . .
F7 C6 F9 107.1(11) . .
F7 C6 F8 109.8(11) . .
F9 C6 F8 97.5(8) . .
F8A C6 C7 112.5(5) . .
F7 C6 C7 114.1(6) . .
F9A C6 C7 112.9(6) . .
F7A C6 C7 109.0(5) . .
F9 C6 C7 114.0(6) . .
F8 C6 C7 113.1(5) . .
O3 C7 C8 128.8(3) . .
O3 C7 C6 114.5(3) . .
C8 C7 C6 116.7(3) . .
O3 C7 Cu1 34.82(13) . .
C8 C7 Cu1 94.0(2) . .
C6 C7 Cu1 149.3(3) . .
C9 C8 C7 121.5(3) . .
C9 C8 Cu1 60.9(2) . .
C7 C8 Cu1 60.63(19) . .
O4 C9 C8 128.6(3) . .
O4 C9 C10 113.0(3) . .
C8 C9 C10 118.4(3) . .
O4 C9 Cu1 34.51(13) . .
C8 C9 Cu1 94.2(2) . .
C10 C9 Cu1 147.2(3) . .
F10 C10 F11 107.4(4) . .
F10 C10 F12 106.1(3) . .
F11 C10 F12 107.1(4) . .
F10 C10 C9 109.6(3) . .
F11 C10 C9 114.8(3) . .
F12 C10 C9 111.5(3) . .
O1R N1R C8R 125.3(2) . .
O1R N1R C16R 122.1(2) . .
C8R N1R C16R 111.1(2) . .
N1R O1R Cu1 139.0(2) . 2_646
O2R N2R C8R 125.4(2) . .
O2R N2R C15R 123.2(2) . .
C8R N2R C15R 110.6(3) . .
N4R C5R C7R 111.7(2) . .
N4R C5R Cu1 36.65(14) . .
C7R C5R Cu1 148.32(19) . .
N3R C6R C7R 107.6(2) . .
C6R C7R C5R 104.1(2) . .
C6R C7R C8R 126.8(3) . .
C5R C7R C8R 129.1(3) . .
N1R C8R N2R 108.8(2) . .
N1R C8R C7R 125.7(3) . .
N2R C8R C7R 125.5(3) . .
N1R C16R C15R 99.7(2) . .
N1R C16R C13R 111.8(2) . .
C15R C16R C13R 117.2(3) . .
N1R C16R C10R 106.9(3) . .
C15R C16R C10R 116.6(3) . .
C13R C16R C10R 104.3(3) . .
N2R C15R C17R 107.3(3) . .
N2R C15R C16R 100.5(3) . .
C17R C15R C16R 116.9(3) . .
N2R C15R C14R 110.8(3) . .
C17R C15R C14R 104.7(3) . .
C16R C15R C14R 116.4(3) . .
C12R C13R C16R 107.4(4) . .
C19R C14R C15R 105.2(5) . .
C12R C11R C10R 108.0(5) . .
C11R C12R C13R 111.1(5) . .
C11R C10R C16R 107.4(4) . .
C18R C19R C14R 106.0(5) . .
C19R C18R C17R 107.6(6) . .
C18R C17R C15R 107.1(5) . .
C2R C1R N3R 115.6(3) . .

loop_
_geom_bond_atom_site_label_1
_geom_bond_atom_site_label_2
_geom_bond_distance
_geom_bond_site_symmetry_2
Cu1 O4 1.950(2) .
Cu1 O3 1.953(2) .
Cu1 O1 1.955(2) .
Cu1 O2 1.959(2) .
Cu1 N4R 2.333(2) .
Cu1 O1R 2.451(2) 2_656
N4R C5R 1.320(3) .
N4R N3R 1.357(3) .
N3R C6R 1.336(3) .
N3R C1R 1.467(3) .
C1 F3A 1.260(11) .
C1 F2 1.278(11) .
C1 F3 1.277(11) .
C1 F1A 1.288(8) .
C1 F2A 1.297(9) .
C1 F1 1.303(9) .
C1 C2 1.537(4) .
C2 O1 1.252(4) .
C2 C3 1.367(4) .
C3 C4 1.379(4) .
C4 O2 1.243(3) .
C4 C5 1.528(4) .
C5 F5A 1.20(2) .
C5 F6 1.23(3) .
C5 F4A 1.319(16) .
C5 F4 1.35(2) .
C5 F6A 1.39(2) .
C5 F5 1.42(2) .
O3 C7 1.236(4) .
O4 C9 1.244(4) .
C6 F8A 1.203(8) .
C6 F7 1.247(11) .
C6 F9A 1.283(9) .
C6 F7A 1.287(8) .
C6 F9 1.324(10) .
C6 F8 1.346(8) .
C6 C7 1.525(5) .
C7 C8 1.394(4) .
C8 C9 1.373(4) .
C9 C10 1.520(5) .
C10 F10 1.317(4) .
C10 F11 1.293(5) .
C10 F12 1.327(4) .
N1R O1R 1.292(3) .
N1R C8R 1.329(4) .
N1R C16R 1.504(3) .
O1R Cu1 2.451(2) 2_646
N2R O2R 1.269(3) .
N2R C8R 1.351(4) .
N2R C15R 1.494(4) .
C5R C7R 1.399(4) .
C6R C7R 1.380(4) .
C7R C8R 1.437(4) .
C16R C15R 1.531(5) .
C16R C13R 1.534(5) .
C16R C10R 1.536(5) .
C15R C17R 1.523(6) .
C15R C14R 1.548(4) .
C13R C12R 1.431(7) .
C14R C19R 1.506(8) .
C11R C12R 1.430(8) .
C11R C10R 1.468(6) .
C19R C18R 1.441(10) .
C18R C17R 1.484(7) .
C1R C2R 1.429(5) .
